data_7007972
loop_
_publ_author_name
'Tajika, Yasunobu'
'Tsuge, Kiyoshi'
'Sasaki, Yoichi'

_publ_section_title
;
 Mononuclear oxovanadium complexes of tris(2-pyridylmethyl)amine.
;
_journal_issue 8
_journal_name_full 'Dalton transactions (Cambridge, England : 2003)'
_journal_page_first 1438
_journal_page_last 1447
_journal_paper_doi 10.1039/b414532a
_journal_year 2005
_chemical_formula_sum 'C20 H21 Cl F6 N5 O P V'
_chemical_formula_weight 578.78
_space_group_IT_number 14
_symmetry_cell_setting monoclinic
_symmetry_Int_Tables_number 14
_symmetry_space_group_name_Hall '-P 2ybc'
_symmetry_space_group_name_H-M 'P 1 21/c 1'
_cell_angle_alpha 90
_cell_angle_beta 99.0217(9)
_cell_angle_gamma 90
_cell_formula_units_Z 4
_cell_length_a 11.797(2)
_cell_length_b 14.829(2)
_cell_length_c 14.162(2)
_cell_measurement_reflns_used 7316
_cell_measurement_temperature 153.1
_cell_measurement_theta_max 30.0326
_cell_measurement_theta_min 1.3730
_cell_volume 2446.8(6)
_computing_cell_refinement CRYSTALCLEAR
_computing_data_collection CRYSTALCLEAR
_computing_data_reduction 'teXsan Ver. 1.11'
_computing_publication_material 'teXsan Ver. 1.11'
_computing_structure_refinement 'teXsan Ver. 1.10'
_computing_structure_solution SHELXS97
_diffrn_ambient_temperature 153.1500
_diffrn_detector_area_resol_mean 14.7059
_diffrn_measured_fraction_theta_full 77.4000
_diffrn_measured_fraction_theta_max 30.0326
_diffrn_measurement_details
;
scan:
Number of images: 360
Slice: -76.0000 - 104.0000
Image width: 0.5000
Exp time: 30.0000
Rotation axis: Omega
Omega: 0.0000
Chi: 45.0000
Phi: 0.0000
XTD: 40.3773
2theta: 14.2496
scan:
Number of images: 120
Slice: -16.0000 - 44.0000
Image width: 0.5000
Exp time: 30.0000
Rotation axis: Omega
Omega: 0.0000
Chi: 45.0000
Phi: 90.0000
XTD: 40.3773
2theta: 14.2496
;
_diffrn_measurement_device
;
Mercury CCD (2x2 bin mode)
;
_diffrn_measurement_device_details
;
AFC8: Eulerian 3-circle
;
_diffrn_orient_matrix_type d*Trek
_diffrn_orient_matrix_UB_11 0.0526
_diffrn_orient_matrix_UB_12 -0.0214
_diffrn_orient_matrix_UB_13 0.0644
_diffrn_orient_matrix_UB_21 -0.0133
_diffrn_orient_matrix_UB_22 -0.0652
_diffrn_orient_matrix_UB_23 -0.0108
_diffrn_orient_matrix_UB_31 0.0610
_diffrn_orient_matrix_UB_32 -0.0063
_diffrn_orient_matrix_UB_33 -0.0368
_diffrn_radiation_detector CCD
_diffrn_radiation_monochromator 'Graphite Monochromator'
_diffrn_radiation_source 'Sealed Tube'
_diffrn_radiation_type Molybdenum
_diffrn_radiation_wavelength 0.7107
_diffrn_reflns_av_R_equivalents 0.0160
_diffrn_reflns_limit_h_max 15
_diffrn_reflns_limit_h_min -16
_diffrn_reflns_limit_k_max 10
_diffrn_reflns_limit_k_min -18
_diffrn_reflns_limit_l_max 19
_diffrn_reflns_limit_l_min -13
_diffrn_reflns_number 15597
_diffrn_reflns_reduction_process 'Lp corrections applied'
_diffrn_reflns_theta_full 30.0326
_diffrn_reflns_theta_max 30.0326
_diffrn_reflns_theta_min 2.0908
_diffrn_source_current 50.0000
_diffrn_source_power 2.5000
_diffrn_source_voltage 50.0000
_exptl_absorpt_coefficient_mu 0.650
_exptl_absorpt_correction_T_max 1.0000
_exptl_absorpt_correction_T_min 0.5527
_exptl_absorpt_correction_type multi-scan
_exptl_crystal_colour blue
_exptl_crystal_density_diffrn 1.573
_exptl_crystal_density_method 'not measured'
_exptl_crystal_description plate
_exptl_crystal_size_max 0.89
_exptl_crystal_size_mid 0.19
_exptl_crystal_size_min 0.05
_refine_diff_density_max 0.64
_refine_diff_density_min -0.51
_refine_ls_extinction_method none
_refine_ls_goodness_of_fit_ref 1.484
_refine_ls_hydrogen_treatment noref
_refine_ls_number_parameters 316
_refine_ls_number_reflns 5472
_refine_ls_R_factor_gt 0.0516
_refine_ls_shift/su_max 0.0005
_refine_ls_structure_factor_coef Fsqd
_refine_ls_weighting_details 'w = 1/[\s^2^(Fo^2^) + (0.05000(Max(Fo^2^,0) + 2Fc^2^)/3)^2^]'
_refine_ls_weighting_scheme calc
_refine_ls_wR_factor_ref 0.1397
_reflns_number_gt 4377
_reflns_number_total 5472
_reflns_threshold_expression F^2^>2.0\s(F^2^)
_cod_data_source_file b414532a.txt
_cod_data_source_block '[V(O)Cl(tpa)](PF6)'
_cod_depositor_comments
;
The following automatic conversions were performed:
'_exptl_absorpt_correction_type' value 'Multi-scan' changed to
'multi-scan' according to
'/home/saulius/struct/CIF-dictionaries/cif_core.dic' dictionary named
'cif_core.dic' version 2.4.1 from 2010-06-29.

Automatic conversion script
Id: cif_fix_enum 1527 2010-12-29 10:47:43Z saulius 
;
_cod_original_formula_sum 'C20 H21 Cl F6 N5 O P V '
_cod_database_code 7007972
_diffrn_number_total 15597
_diffrn_reflns_av_sigmai/deti 0.0508

loop_
_symmetry_equiv_pos_as_xyz
x,y,z
-x,1/2+y,1/2-z
-x,-y,-z
x,1/2-y,1/2+z

loop_
_atom_site_label
_atom_site_type_symbol
_atom_site_fract_x
_atom_site_fract_y
_atom_site_fract_z
_atom_site_U_iso_or_equiv
_atom_site_adp_type
_atom_site_occupancy
_atom_site_calc_flag
_atom_site_refinement_flags
_atom_site_disorder_assembly
_atom_site_disorder_group
V(1) V 0.83034(4) 0.19743(3) 0.68094(3) 0.0228(1) Uani 1.00 d . . .
Cl(1) Cl 1.02572(6) 0.19267(5) 0.67289(5) 0.0299(2) Uani 1.00 d . . .
P(1) P 0.27139(7) 0.10936(6) 0.98534(5) 0.0351(2) Uani 1.00 d . . .
F(1) F 0.1620(2) 0.0459(2) 0.9775(2) 0.0857(8) Uani 1.00 d . . .
F(2) F 0.3182(2) 0.0703(2) 1.0886(1) 0.0744(8) Uani 1.00 d . . .
F(3) F 0.2063(2) 0.1865(2) 1.0314(2) 0.0848(9) Uani 1.00 d . . .
F(4) F 0.3811(2) 0.1716(2) 0.9913(1) 0.0597(7) Uani 1.00 d . . .
F(5) F 0.2214(2) 0.1479(1) 0.8812(1) 0.0439(5) Uani 1.00 d . . .
F(6) F 0.3380(2) 0.0333(1) 0.9360(2) 0.0736(8) Uani 1.00 d . . .
O(1) O 0.7803(2) 0.2333(1) 0.5764(1) 0.0351(6) Uani 1.00 d . . .
N(1) N 0.8639(2) 0.1512(1) 0.8361(1) 0.0223(6) Uani 1.00 d . . .
N(2) N 0.8218(2) 0.0552(1) 0.6718(1) 0.0248(6) Uani 1.00 d . . .
N(3) N 0.6626(2) 0.1894(1) 0.7176(2) 0.0265(6) Uani 1.00 d . . .
N(4) N 0.8540(2) 0.3176(1) 0.7610(1) 0.0242(6) Uani 1.00 d . . .
N(5) N 0.6047(7) 0.3755(5) 0.9136(5) 0.216(4) Uani 1.00 d . . .
C(1) C 0.9205(2) 0.0618(2) 0.8346(2) 0.0279(7) Uani 1.00 d . . .
C(2) C 0.8631(2) 0.0076(2) 0.7510(2) 0.0270(7) Uani 1.00 d . . .
C(3) C 0.8572(3) -0.0859(2) 0.7532(2) 0.0324(8) Uani 1.00 d . . .
C(4) C 0.8089(3) -0.1307(2) 0.6715(2) 0.0408(9) Uani 1.00 d . . .
C(5) C 0.7655(3) -0.0819(2) 0.5908(2) 0.0411(9) Uani 1.00 d . . .
C(6) C 0.7727(3) 0.0106(2) 0.5931(2) 0.0340(8) Uani 1.00 d . . .
C(7) C 0.7553(2) 0.1459(2) 0.8771(2) 0.0293(7) Uani 1.00 d . . .
C(8) C 0.6491(2) 0.1631(2) 0.8064(2) 0.0287(7) Uani 1.00 d . . .
C(9) C 0.5423(3) 0.1542(3) 0.8326(2) 0.046(1) Uani 1.00 d . . .
C(10) C 0.4461(3) 0.1731(3) 0.7667(3) 0.060(1) Uani 1.00 d . . .
C(11) C 0.4596(3) 0.1997(3) 0.6762(3) 0.056(1) Uani 1.00 d . . .
C(12) C 0.5674(3) 0.2072(2) 0.6543(2) 0.0401(9) Uani 1.00 d . . .
C(13) C 0.9418(2) 0.2194(2) 0.8881(2) 0.0255(7) Uani 1.00 d . . .
C(14) C 0.9030(2) 0.3116(2) 0.8539(2) 0.0239(7) Uani 1.00 d . . .
C(15) C 0.9188(3) 0.3874(2) 0.9113(2) 0.0313(8) Uani 1.00 d . . .
C(16) C 0.8863(3) 0.4704(2) 0.8729(2) 0.0360(8) Uani 1.00 d . . .
C(17) C 0.8376(3) 0.4769(2) 0.7780(2) 0.0330(8) Uani 1.00 d . . .
C(18) C 0.8215(2) 0.3997(2) 0.7241(2) 0.0288(7) Uani 1.00 d . . .
C(19) C 0.5533(5) 0.4038(4) 0.8500(4) 0.100(2) Uani 1.00 d . . .
C(20) C 0.4921(5) 0.4336(5) 0.7657(4) 0.119(3) Uani 1.00 d . . .
H(1) H 0.9991 0.0702 0.8292 0.0335 Uiso 1.00 calc . . .
H(2) H 0.9149 0.0305 0.8922 0.0335 Uiso 1.00 calc . . .
H(3) H 0.8860 -0.1183 0.8097 0.0389 Uiso 1.00 calc . . .
H(4) H 0.8054 -0.1947 0.6707 0.0490 Uiso 1.00 calc . . .
H(5) H 0.7311 -0.1119 0.5342 0.0493 Uiso 1.00 calc . . .
H(6) H 0.7422 0.0440 0.5377 0.0409 Uiso 1.00 calc . . .
H(7) H 0.7498 0.0873 0.9030 0.0352 Uiso 1.00 calc . . .
H(8) H 0.7587 0.1894 0.9267 0.0352 Uiso 1.00 calc . . .
H(9) H 0.5348 0.1352 0.8954 0.0557 Uiso 1.00 calc . . .
H(10) H 0.3716 0.1678 0.7837 0.0724 Uiso 1.00 calc . . .
H(11) H 0.3945 0.2127 0.6297 0.0675 Uiso 1.00 calc . . .
H(12) H 0.5760 0.2258 0.5916 0.0482 Uiso 1.00 calc . . .
H(13) H 0.9401 0.2147 0.9547 0.0306 Uiso 1.00 calc . . .
H(14) H 1.0179 0.2094 0.8762 0.0306 Uiso 1.00 calc . . .
H(15) H 0.9517 0.3822 0.9767 0.0376 Uiso 1.00 calc . . .
H(16) H 0.8975 0.5230 0.9115 0.0432 Uiso 1.00 calc . . .
H(17) H 0.8154 0.5339 0.7505 0.0396 Uiso 1.00 calc . . .
H(18) H 0.7867 0.4039 0.6591 0.0345 Uiso 1.00 calc . . .
H(19) H 0.4514 0.4868 0.7769 0.1429 Uiso 1.00 calc . . .
H(20) H 0.5432 0.4464 0.7218 0.1429 Uiso 1.00 calc . . .
H(21) H 0.4392 0.3884 0.7397 0.1429 Uiso 1.00 calc . . .

loop_
_atom_site_aniso_label
_atom_site_aniso_U_11
_atom_site_aniso_U_22
_atom_site_aniso_U_33
_atom_site_aniso_U_12
_atom_site_aniso_U_13
_atom_site_aniso_U_23
V(1) 0.0338(3) 0.0202(2) 0.0153(2) -0.0005(2) 0.0061(2) 0.0014(2)
Cl(1) 0.0367(4) 0.0245(4) 0.0307(4) -0.0014(3) 0.0122(3) -0.0017(3)
P(1) 0.0356(4) 0.0377(5) 0.0313(4) -0.0066(3) 0.0030(3) 0.0071(3)
F(1) 0.062(1) 0.122(2) 0.064(1) -0.055(1) -0.020(1) 0.052(1)
F(2) 0.066(1) 0.105(2) 0.044(1) -0.020(1) -0.016(1) 0.032(1)
F(3) 0.082(2) 0.123(2) 0.055(1) 0.036(2) 0.025(1) -0.019(1)
F(4) 0.058(1) 0.073(2) 0.051(1) -0.034(1) 0.0180(10) -0.017(1)
F(5) 0.054(1) 0.043(1) 0.0349(10) 0.0031(9) 0.0080(8) 0.0133(8)
F(6) 0.073(2) 0.050(1) 0.088(2) 0.022(1) -0.019(1) -0.022(1)
O(1) 0.047(1) 0.040(1) 0.0197(10) 0.0024(10) 0.0078(8) 0.0067(8)
N(1) 0.030(1) 0.019(1) 0.019(1) -0.0003(9) 0.0042(9) 0.0017(8)
N(2) 0.035(1) 0.020(1) 0.020(1) -0.0019(9) 0.0074(9) -0.0020(8)
N(3) 0.032(1) 0.024(1) 0.023(1) -0.0013(10) 0.0048(9) 0.0013(9)
N(4) 0.032(1) 0.021(1) 0.020(1) -0.0018(9) 0.0065(9) 0.0012(8)
N(5) 0.253(8) 0.209(8) 0.140(5) -0.131(7) -0.111(6) 0.079(5)
C(1) 0.039(2) 0.022(1) 0.023(1) 0.004(1) 0.004(1) 0.004(1)
C(2) 0.035(1) 0.022(1) 0.026(1) 0.000(1) 0.012(1) 0.000(1)
C(3) 0.042(2) 0.022(1) 0.036(2) 0.001(1) 0.014(1) 0.001(1)
C(4) 0.055(2) 0.022(2) 0.050(2) -0.009(1) 0.021(2) -0.007(1)
C(5) 0.053(2) 0.034(2) 0.038(2) -0.011(1) 0.009(1) -0.013(1)
C(6) 0.044(2) 0.033(2) 0.026(1) -0.007(1) 0.007(1) -0.005(1)
C(7) 0.037(2) 0.034(2) 0.019(1) -0.003(1) 0.009(1) 0.001(1)
C(8) 0.035(2) 0.025(1) 0.028(1) 0.000(1) 0.011(1) 0.003(1)
C(9) 0.037(2) 0.062(2) 0.043(2) 0.003(2) 0.016(1) 0.014(2)
C(10) 0.035(2) 0.084(3) 0.064(2) 0.007(2) 0.013(2) 0.024(2)
C(11) 0.032(2) 0.074(3) 0.061(2) 0.001(2) 0.000(2) 0.024(2)
C(12) 0.038(2) 0.045(2) 0.035(2) 0.000(1) -0.001(1) 0.011(1)
C(13) 0.034(1) 0.024(1) 0.018(1) -0.001(1) 0.002(1) -0.001(1)
C(14) 0.031(1) 0.022(1) 0.020(1) -0.003(1) 0.007(1) 0.0003(10)
C(15) 0.043(2) 0.028(2) 0.024(1) -0.006(1) 0.009(1) -0.003(1)
C(16) 0.055(2) 0.021(1) 0.036(2) -0.008(1) 0.018(1) -0.006(1)
C(17) 0.046(2) 0.021(1) 0.035(2) 0.002(1) 0.015(1) 0.004(1)
C(18) 0.039(2) 0.022(1) 0.027(1) 0.002(1) 0.009(1) 0.005(1)
C(19) 0.087(4) 0.118(5) 0.080(3) -0.042(3) -0.036(3) 0.038(3)
C(20) 0.102(5) 0.132(6) 0.114(5) -0.002(4) -0.012(4) 0.024(4)

loop_
_atom_type_symbol
_atom_type_description
_atom_type_scat_dispersion_real
_atom_type_scat_dispersion_imag
_atom_type_scat_source
C C 0.003 0.002
;International Tables for Crystallography
(1992, Vol. C, Tables 4.2.6.8 and 6.1.1.1)
;
H H 0.000 0.000
;International Tables for Crystallography
(1992, Vol. C, Table 6.1.1.2)
;
N N 0.006 0.003
;International Tables for Crystallography
(1992, Vol. C, Tables 4.2.6.8 and 6.1.1.1)
;
O O 0.011 0.006
;International Tables for Crystallography
(1992, Vol. C, Tables 4.2.6.8 and 6.1.1.1)
;
V V 0.300 0.529
;International Tables for Crystallography
(1992, Vol. C, Tables 4.2.6.8 and 6.1.1.1)
;
P P 0.102 0.094
;International Tables for Crystallography
(1992, Vol. C, Tables 4.2.6.8 and 6.1.1.1)
;
F F 0.017 0.010
;International Tables for Crystallography
(1992, Vol. C, Tables 4.2.6.8 and 6.1.1.1)
;
Cl Cl 0.148 0.159
;International Tables for Crystallography
(1992, Vol. C, Tables 4.2.6.8 and 6.1.1.1)
;

loop_
_geom_angle_atom_site_label_1
_geom_angle_atom_site_label_2
_geom_angle_atom_site_label_3
_geom_angle
_geom_angle_site_symmetry_1
_geom_angle_site_symmetry_2
_geom_angle_site_symmetry_3
_geom_angle_publ_flag
Cl(1) V(1) O(1) 100.96(8) . . . yes
Cl(1) V(1) N(1) 90.84(6) . . . yes
Cl(1) V(1) N(2) 90.29(6) . . . yes
Cl(1) V(1) N(3) 167.74(6) . . . yes
Cl(1) V(1) N(4) 90.21(6) . . . yes
O(1) V(1) N(1) 168.05(9) . . . yes
O(1) V(1) N(2) 105.56(10) . . . yes
O(1) V(1) N(3) 91.27(10) . . . yes
O(1) V(1) N(4) 102.46(10) . . . yes
N(1) V(1) N(2) 75.98(8) . . . yes
N(1) V(1) N(3) 76.98(8) . . . yes
N(1) V(1) N(4) 75.36(8) . . . yes
N(2) V(1) N(3) 85.50(8) . . . yes
N(2) V(1) N(4) 151.35(8) . . . yes
N(3) V(1) N(4) 88.03(9) . . . yes
F(1) P(1) F(2) 90.5(1) . . . yes
F(1) P(1) F(3) 90.9(2) . . . yes
F(1) P(1) F(4) 178.8(1) . . . yes
F(1) P(1) F(5) 88.2(1) . . . yes
F(1) P(1) F(6) 90.1(2) . . . yes
F(2) P(1) F(3) 90.3(1) . . . yes
F(2) P(1) F(4) 90.0(1) . . . yes
F(2) P(1) F(5) 178.8(1) . . . yes
F(2) P(1) F(6) 91.2(1) . . . yes
F(3) P(1) F(4) 90.1(1) . . . yes
F(3) P(1) F(5) 89.4(1) . . . yes
F(3) P(1) F(6) 178.2(1) . . . yes
F(4) P(1) F(5) 91.2(1) . . . yes
F(4) P(1) F(6) 88.9(1) . . . yes
F(5) P(1) F(6) 89.1(1) . . . yes
V(1) N(1) C(1) 105.4(1) . . . yes
V(1) N(1) C(7) 111.2(2) . . . yes
V(1) N(1) C(13) 105.9(1) . . . yes
C(1) N(1) C(7) 112.1(2) . . . yes
C(1) N(1) C(13) 111.7(2) . . . yes
C(7) N(1) C(13) 110.3(2) . . . yes
V(1) N(2) C(2) 117.6(2) . . . yes
V(1) N(2) C(6) 123.4(2) . . . yes
C(2) N(2) C(6) 118.9(2) . . . yes
V(1) N(3) C(8) 119.6(2) . . . yes
V(1) N(3) C(12) 122.4(2) . . . yes
C(8) N(3) C(12) 118.0(3) . . . yes
V(1) N(4) C(14) 117.9(2) . . . yes
V(1) N(4) C(18) 123.1(2) . . . yes
C(14) N(4) C(18) 119.0(2) . . . yes
N(1) C(1) C(2) 109.9(2) . . . yes
N(1) C(1) H(1) 109.4 . . . no
N(1) C(1) H(2) 109.4 . . . no
C(2) C(1) H(1) 109.4 . . . no
C(2) C(1) H(2) 109.4 . . . no
H(1) C(1) H(2) 109.5 . . . no
N(2) C(2) C(1) 115.8(2) . . . yes
N(2) C(2) C(3) 121.8(3) . . . yes
C(1) C(2) C(3) 122.3(2) . . . yes
C(2) C(3) C(4) 118.6(3) . . . yes
C(2) C(3) H(3) 120.7 . . . no
C(4) C(3) H(3) 120.7 . . . no
C(3) C(4) C(5) 119.6(3) . . . yes
C(3) C(4) H(4) 120.2 . . . no
C(5) C(4) H(4) 120.2 . . . no
C(4) C(5) C(6) 119.3(3) . . . yes
C(4) C(5) H(5) 120.4 . . . no
C(6) C(5) H(5) 120.4 . . . no
N(2) C(6) C(5) 121.8(3) . . . yes
N(2) C(6) H(6) 119.1 . . . no
C(5) C(6) H(6) 119.1 . . . no
N(1) C(7) C(8) 114.2(2) . . . yes
N(1) C(7) H(7) 108.3 . . . no
N(1) C(7) H(8) 108.3 . . . no
C(8) C(7) H(7) 108.3 . . . no
C(8) C(7) H(8) 108.3 . . . no
H(7) C(7) H(8) 109.5 . . . no
N(3) C(8) C(7) 117.7(2) . . . yes
N(3) C(8) C(9) 121.7(3) . . . yes
C(7) C(8) C(9) 120.6(2) . . . yes
C(8) C(9) C(10) 119.3(3) . . . yes
C(8) C(9) H(9) 120.4 . . . no
C(10) C(9) H(9) 120.4 . . . no
C(9) C(10) C(11) 119.1(3) . . . yes
C(9) C(10) H(10) 120.5 . . . no
C(11) C(10) H(10) 120.5 . . . no
C(10) C(11) C(12) 119.1(3) . . . yes
C(10) C(11) H(11) 120.5 . . . no
C(12) C(11) H(11) 120.5 . . . no
N(3) C(12) C(11) 122.8(3) . . . yes
N(3) C(12) H(12) 118.6 . . . no
C(11) C(12) H(12) 118.6 . . . no
N(1) C(13) C(14) 109.2(2) . . . yes
N(1) C(13) H(13) 109.6 . . . no
N(1) C(13) H(14) 109.6 . . . no
C(14) C(13) H(13) 109.6 . . . no
C(14) C(13) H(14) 109.6 . . . no
H(13) C(13) H(14) 109.5 . . . no
N(4) C(14) C(13) 115.9(2) . . . yes
N(4) C(14) C(15) 121.0(2) . . . yes
C(13) C(14) C(15) 123.1(2) . . . yes
C(14) C(15) C(16) 119.4(3) . . . yes
C(14) C(15) H(15) 120.3 . . . no
C(16) C(15) H(15) 120.3 . . . no
C(15) C(16) C(17) 119.7(3) . . . yes
C(15) C(16) H(16) 120.1 . . . no
C(17) C(16) H(16) 120.1 . . . no
C(16) C(17) C(18) 118.9(3) . . . yes
C(16) C(17) H(17) 120.6 . . . no
C(18) C(17) H(17) 120.6 . . . no
N(4) C(18) C(17) 121.9(2) . . . yes
N(4) C(18) H(18) 119.0 . . . no
C(17) C(18) H(18) 119.0 . . . no
N(5) C(19) C(20) 175.1(10) . . . yes
C(19) C(20) H(19) 109.5 . . . no
C(19) C(20) H(20) 109.5 . . . no
C(19) C(20) H(21) 109.5 . . . no
H(19) C(20) H(20) 109.5 . . . no
H(19) C(20) H(21) 109.5 . . . no
H(20) C(20) H(21) 109.5 . . . no

loop_
_geom_bond_atom_site_label_1
_geom_bond_atom_site_label_2
_geom_bond_distance
_geom_bond_site_symmetry_1
_geom_bond_site_symmetry_2
_geom_bond_publ_flag
V(1) Cl(1) 2.3264(9) . . yes
V(1) O(1) 1.597(2) . . yes
V(1) N(1) 2.276(2) . . yes
V(1) N(2) 2.115(2) . . yes
V(1) N(3) 2.127(2) . . yes
V(1) N(4) 2.107(2) . . yes
P(1) F(1) 1.587(2) . . yes
P(1) F(2) 1.589(2) . . yes
P(1) F(3) 1.574(2) . . yes
P(1) F(4) 1.581(2) . . yes
P(1) F(5) 1.604(2) . . yes
P(1) F(6) 1.597(2) . . yes
N(1) C(1) 1.486(3) . . yes
N(1) C(7) 1.489(3) . . yes
N(1) C(13) 1.483(3) . . yes
N(2) C(2) 1.350(3) . . yes
N(2) C(6) 1.346(3) . . yes
N(3) C(8) 1.349(3) . . yes
N(3) C(12) 1.349(4) . . yes
N(4) C(14) 1.354(3) . . yes
N(4) C(18) 1.355(3) . . yes
N(5) C(19) 1.089(7) . . yes
C(1) C(2) 1.502(4) . . yes
C(1) H(1) 0.950 . . no
C(1) H(2) 0.950 . . no
C(2) C(3) 1.389(4) . . yes
C(3) C(4) 1.377(4) . . yes
C(3) H(3) 0.950 . . no
C(4) C(5) 1.382(4) . . yes
C(4) H(4) 0.950 . . no
C(5) C(6) 1.374(4) . . yes
C(5) H(5) 0.950 . . no
C(6) H(6) 0.950 . . no
C(7) C(8) 1.497(4) . . yes
C(7) H(7) 0.950 . . no
C(7) H(8) 0.950 . . no
C(8) C(9) 1.375(4) . . yes
C(9) C(10) 1.381(5) . . yes
C(9) H(9) 0.950 . . no
C(10) C(11) 1.373(5) . . yes
C(10) H(10) 0.950 . . no
C(11) C(12) 1.360(5) . . yes
C(11) H(11) 0.950 . . no
C(12) H(12) 0.950 . . no
C(13) C(14) 1.498(4) . . yes
C(13) H(13) 0.950 . . no
C(13) H(14) 0.950 . . no
C(14) C(15) 1.382(4) . . yes
C(15) C(16) 1.376(4) . . yes
C(15) H(15) 0.950 . . no
C(16) C(17) 1.379(4) . . yes
C(16) H(16) 0.950 . . no
C(17) C(18) 1.374(4) . . yes
C(17) H(17) 0.950 . . no
C(18) H(18) 0.950 . . no
C(19) C(20) 1.368(7) . . yes
C(20) H(19) 0.950 . . no
C(20) H(20) 0.950 . . no
C(20) H(21) 0.950 . . no
